data_7221927
loop_
_publ_author_name
'Wang, Wei'
'Yang, Weiping'
'Guo, Rong'
'Gong, Shuling'

_publ_section_title
;
 &#x2018;Honeycomb&#x2019; nanotube assembly based on thiacalix[4]arene
 derivatives by weak interactions
;
_journal_issue 40
_journal_name_full CrystEngComm
_journal_page_first 7663
_journal_paper_doi 10.1039/C5CE01088H
_journal_volume 17
_journal_year 2015
_chemical_formula_moiety 'C40 H24 O8 S4. (H2O)'
_chemical_formula_sum 'C40 H26 O9 S4'
_chemical_formula_weight 778.85
_chemical_name_systematic
;
 ?
;
_space_group_crystal_system trigonal
_space_group_IT_number 148
_space_group_name_Hall '-R 3'
_space_group_name_H-M_alt 'R -3 :H'
_symmetry_space_group_name_Hall '-R 3'
_symmetry_space_group_name_H-M 'R -3 :H'
_atom_sites_solution_hydrogens geom
_audit_creation_method SHELXL-2014
_audit_update_record
;
2015-08-23 deposited with the CCDC.
2015-08-28 downloaded from the CCDC.
;
_cell_angle_alpha 90
_cell_angle_beta 90
_cell_angle_gamma 120
_cell_formula_units_Z 18
_cell_length_a 25.766(4)
_cell_length_b 25.766(4)
_cell_length_c 29.978(6)
_cell_measurement_temperature 293(2)
_cell_measurement_theta_max 23.7
_cell_measurement_theta_min 1.86
_cell_volume 17236(5)
_computing_cell_refinement 'Bruker SMART'
_computing_data_collection 'Bruker SMART'
_computing_data_reduction 'Bruker SAINT'
_computing_molecular_graphics 'Bruker SHELXTL'
_computing_publication_material 'Bruker SHELXTL'
_computing_structure_refinement 'SHELXL-2014 (Sheldrick, 2014)'
_computing_structure_solution 'SHELXL-2014 (Sheldrick, 2014)'
_diffrn_ambient_temperature 293(2)
_diffrn_measured_fraction_theta_full 0.998
_diffrn_measured_fraction_theta_max 0.999
_diffrn_measurement_device_type 'Bruker APEX-II CCD'
_diffrn_measurement_method '\f and \w scans'
_diffrn_radiation_type MoK\a
_diffrn_radiation_wavelength 0.71073
_diffrn_reflns_av_R_equivalents 0.0399
_diffrn_reflns_av_unetI/netI 0.0460
_diffrn_reflns_laue_measured_fraction_full 0.998
_diffrn_reflns_laue_measured_fraction_max 0.999
_diffrn_reflns_limit_h_max 30
_diffrn_reflns_limit_h_min -33
_diffrn_reflns_limit_k_max 34
_diffrn_reflns_limit_k_min -33
_diffrn_reflns_limit_l_max 39
_diffrn_reflns_limit_l_min -34
_diffrn_reflns_number 32138
_diffrn_reflns_point_group_measured_fraction_full 0.998
_diffrn_reflns_point_group_measured_fraction_max 0.999
_diffrn_reflns_theta_full 25.242
_diffrn_reflns_theta_max 27.999
_diffrn_reflns_theta_min 2.276
_diffrn_source 'fine-focus sealed tube'
_exptl_absorpt_coefficient_mu 0.303
_exptl_absorpt_correction_T_max 0.9434
_exptl_absorpt_correction_T_min 0.9249
_exptl_absorpt_correction_type multi-scan
_exptl_absorpt_process_details 'SADABS, Sheldrick,2008'
_exptl_crystal_colour colorless
_exptl_crystal_density_diffrn 1.351
_exptl_crystal_density_method 'not measured'
_exptl_crystal_description block
_exptl_crystal_F_000 7236
_exptl_crystal_size_max 0.220
_exptl_crystal_size_mid 0.210
_exptl_crystal_size_min 0.190
_refine_diff_density_max 1.186
_refine_diff_density_min -0.391
_refine_diff_density_rms 0.090
_refine_ls_extinction_method none
_refine_ls_goodness_of_fit_ref 0.989
_refine_ls_hydrogen_treatment constr
_refine_ls_matrix_type full
_refine_ls_number_parameters 480
_refine_ls_number_reflns 9248
_refine_ls_number_restraints 10
_refine_ls_restrained_S_all 0.991
_refine_ls_R_factor_all 0.1360
_refine_ls_R_factor_gt 0.0834
_refine_ls_shift/su_max 0.001
_refine_ls_shift/su_mean 0.000
_refine_ls_structure_factor_coef Fsqd
_refine_ls_weighting_details 'w=1/[\s^2^(Fo^2^)+(0.1836P)^2^] where P=(Fo^2^+2Fc^2^)/3'
_refine_ls_weighting_scheme calc
_refine_ls_wR_factor_gt 0.2569
_refine_ls_wR_factor_ref 0.2932
_reflns_Friedel_coverage 0.000
_reflns_number_gt 4548
_reflns_number_total 9248
_reflns_threshold_expression 'I > 2\s(I)'
_cod_data_source_file c5ce01088h2.cif
_cod_data_source_block 10.H2O
_cod_depositor_comments 'Adding full bibliography for 7221927--7221932.cif.'
_cod_original_cell_volume 17236(6)
_cod_database_code 7221927
_audit_block_doi 10.5517/ccy38t3
_shelx_space_group_comment
;
The symmetry employed for this shelxl refinement is uniquely defined
by the following loop, which should always be used as a source of
symmetry information in preference to the above space-group names.
They are only intended as comments.
;
_shelx_estimated_absorpt_t_min 0.936
_shelx_estimated_absorpt_t_max 0.945
_shelxl_version_number 2014-3

loop_
_space_group_symop_operation_xyz
'x, y, z'
'-y, x-y, z'
'-x+y, -x, z'
'x+2/3, y+1/3, z+1/3'
'-y+2/3, x-y+1/3, z+1/3'
'-x+y+2/3, -x+1/3, z+1/3'
'x+1/3, y+2/3, z+2/3'
'-y+1/3, x-y+2/3, z+2/3'
'-x+y+1/3, -x+2/3, z+2/3'
'-x, -y, -z'
'y, -x+y, -z'
'x-y, x, -z'
'-x+2/3, -y+1/3, -z+1/3'
'y+2/3, -x+y+1/3, -z+1/3'
'x-y+2/3, x+1/3, -z+1/3'
'-x+1/3, -y+2/3, -z+2/3'
'y+1/3, -x+y+2/3, -z+2/3'
'x-y+1/3, x+2/3, -z+2/3'

loop_
_atom_site_label
_atom_site_type_symbol
_atom_site_fract_x
_atom_site_fract_y
_atom_site_fract_z
_atom_site_U_iso_or_equiv
_atom_site_adp_type
_atom_site_occupancy
_atom_site_site_symmetry_order
_atom_site_calc_flag
_atom_site_refinement_flags_posn
_atom_site_refinement_flags_adp
S1 S 0.57844(5) 0.06211(5) 0.03523(4) 0.0670(3) Uani 1 1 d . .
S2 S 0.74698(6) 0.14230(6) -0.09661(4) 0.0758(4) Uani 1 1 d . .
S3 S 0.85839(5) 0.04045(5) -0.00321(4) 0.0725(3) Uani 1 1 d . .
S4 S 0.68112(5) -0.05104(5) 0.12399(4) 0.0717(3) Uani 1 1 d . .
O1 O 0.67463(14) 0.15189(13) -0.02541(10) 0.0722(8) Uani 1 1 d . .
O2 O 0.72706(16) 0.15336(15) 0.03314(12) 0.0891(10) Uani 1 1 d . .
O3 O 0.77761(13) 0.09538(14) -0.01841(9) 0.0707(8) Uani 1 1 d . .
H3 H 0.7960 0.0961 0.0041 0.106 Uiso 1 1 calc R U
O4 O 0.8994(2) 0.1161(3) -0.20499(16) 0.1532(19) Uani 1 1 d . .
O5 O 0.80614(14) 0.02007(14) 0.08974(10) 0.0784(8) Uani 1 1 d . .
O6 O 0.80632(15) 0.10269(15) 0.06759(11) 0.0846(9) Uani 1 1 d . .
O7 O 0.67759(12) 0.04189(13) 0.06984(10) 0.0700(7) Uani 1 1 d . .
H7 H 0.6757 0.0670 0.0542 0.105 Uiso 1 1 calc R U
O8 O 0.4068(2) -0.1298(2) 0.12625(17) 0.1326(16) Uani 1 1 d . .
C1 C 0.65484(17) 0.09310(18) -0.03612(12) 0.0581(9) Uani 1 1 d . .
C2 C 0.68136(19) 0.0815(2) -0.07283(13) 0.0659(10) Uani 1 1 d . .
C3 C 0.6584(2) 0.0237(2) -0.08725(15) 0.0775(12) Uani 1 1 d . .
H3A H 0.6748 0.0154 -0.1120 0.093 Uiso 1 1 calc R U
C4 C 0.6111(2) -0.0219(2) -0.06519(17) 0.0812(13) Uani 1 1 d . .
H4 H 0.5955 -0.0610 -0.0755 0.097 Uiso 1 1 calc R U
C5 C 0.58636(19) -0.0119(2) -0.02877(16) 0.0725(11) Uani 1 1 d . .
H5 H 0.5549 -0.0439 -0.0140 0.087 Uiso 1 1 calc R U
C6 C 0.60806(17) 0.04658(18) -0.01323(12) 0.0589(9) Uani 1 1 d . .
C7 C 0.7170(2) 0.1795(2) 0.00462(17) 0.0751(12) Uani 1 1 d . .
C8 C 0.7493(2) 0.2465(2) -0.00054(19) 0.0793(12) Uani 1 1 d . U
C9 C 0.7419(3) 0.2717(3) -0.0362(2) 0.116(2) Uani 1 1 d . .
H9 H 0.7158 0.2482 -0.0586 0.139 Uiso 1 1 calc R U
C10 C 0.7743(4) 0.3356(4) -0.0404(3) 0.154(3) Uani 1 1 d . .
H10 H 0.7677 0.3545 -0.0643 0.185 Uiso 1 1 calc R U
C11 C 0.8136(4) 0.3666(3) -0.0093(4) 0.153(3) Uani 1 1 d . .
H11 H 0.8368 0.4077 -0.0136 0.183 Uiso 1 1 calc R U
C12 C 0.8233(3) 0.3442(3) 0.0279(3) 0.132(2) Uani 1 1 d . .
H12 H 0.8497 0.3687 0.0499 0.159 Uiso 1 1 calc R U
C13 C 0.7895(3) 0.2785(3) 0.0320(2) 0.1038(17) Uani 1 1 d . U
H13 H 0.7956 0.2594 0.0561 0.125 Uiso 1 1 calc R U
C14 C 0.80600(18) 0.09124(17) -0.05448(12) 0.0614(9) Uani 1 1 d . .
C15 C 0.79488(18) 0.11183(19) -0.09489(12) 0.0644(10) Uani 1 1 d . .
C16 C 0.82564(19) 0.1123(2) -0.13325(14) 0.0739(11) Uani 1 1 d . .
H16 H 0.8185 0.1257 -0.1601 0.089 Uiso 1 1 calc R U
C17 C 0.8664(2) 0.0931(2) -0.13121(15) 0.0787(12) Uani 1 1 d . .
C18 C 0.87490(19) 0.0693(2) -0.09165(15) 0.0744(11) Uani 1 1 d . .
H18 H 0.9012 0.0545 -0.0911 0.089 Uiso 1 1 calc R U
C19 C 0.84409(19) 0.0680(2) -0.05349(13) 0.0684(11) Uani 1 1 d . .
C20 C 0.9014(3) 0.0953(3) -0.17087(18) 0.1077(19) Uani 1 1 d . .
H20 H 0.9264 0.0791 -0.1686 0.129 Uiso 1 1 calc R U
C21 C 0.76456(19) -0.01511(17) 0.05647(13) 0.0612(10) Uani 1 1 d . .
C22 C 0.78424(18) -0.01335(17) 0.01288(13) 0.0616(9) Uani 1 1 d . .
C23 C 0.7435(2) -0.0536(2) -0.01738(15) 0.0728(11) Uani 1 1 d . .
H23 H 0.7554 -0.0535 -0.0467 0.087 Uiso 1 1 calc R U
C24 C 0.6851(2) -0.0941(2) -0.00462(16) 0.0798(13) Uani 1 1 d . .
H24 H 0.6584 -0.1211 -0.0253 0.096 Uiso 1 1 calc R U
C25 C 0.6666(2) -0.09445(18) 0.03802(15) 0.0682(10) Uani 1 1 d . .
H25 H 0.6276 -0.1218 0.0465 0.082 Uiso 1 1 calc R U
C26 C 0.70706(18) -0.05327(17) 0.06909(13) 0.0595(9) Uani 1 1 d . .
C27 C 0.8228(2) 0.0774(2) 0.09234(14) 0.0736(11) Uani 1 1 d . U
C28 C 0.86849(18) 0.1089(2) 0.12823(13) 0.0662(10) Uani 1 1 d . U
C29 C 0.8889(2) 0.1707(3) 0.13359(17) 0.0932(15) Uani 1 1 d . U
H29 H 0.8736 0.1893 0.1157 0.112 Uiso 1 1 calc R U
C30 C 0.9329(3) 0.2042(3) 0.16654(19) 0.111(2) Uani 1 1 d . .
H30 H 0.9470 0.2448 0.1711 0.133 Uiso 1 1 calc R U
C31 C 0.9537(3) 0.1727(4) 0.1915(2) 0.117(2) Uani 1 1 d . .
H31 H 0.9828 0.1935 0.2131 0.141 Uiso 1 1 calc R U
C32 C 0.9341(4) 0.1142(4) 0.1863(3) 0.140(3) Uani 1 1 d . .
H32 H 0.9500 0.0956 0.2037 0.168 Uiso 1 1 calc R U
C33 C 0.8901(3) 0.0813(3) 0.15485(19) 0.114(2) Uani 1 1 d . .
H33 H 0.8755 0.0404 0.1520 0.137 Uiso 1 1 calc R U
C34 C 0.62318(17) 0.00144(16) 0.08281(13) 0.0571(9) Uani 1 1 d . .
C35 C 0.61679(18) -0.04592(18) 0.10929(12) 0.0607(9) Uani 1 1 d . .
C36 C 0.5608(2) -0.0880(2) 0.12542(15) 0.0726(11) Uani 1 1 d . .
H36 H 0.5572 -0.1189 0.1436 0.087 Uiso 1 1 calc R U
C37 C 0.51018(19) -0.0845(2) 0.11479(14) 0.0701(11) Uani 1 1 d . .
C38 C 0.51609(18) -0.03827(19) 0.08705(13) 0.0675(10) Uani 1 1 d . .
H38 H 0.4824 -0.0357 0.0796 0.081 Uiso 1 1 calc R U
C39 C 0.57158(19) 0.00362(18) 0.07057(13) 0.0629(10) Uani 1 1 d . .
C40 C 0.4537(3) -0.1284(3) 0.13299(18) 0.0965(15) Uani 1 1 d . .
H40 H 0.4531 -0.1579 0.1512 0.116 Uiso 1 1 calc R U
O9 O 0.95298(12) 0.02526(12) 0.07432(16) 0.1047(14) Uani 1 1 d . U

loop_
_atom_site_aniso_label
_atom_site_aniso_U_11
_atom_site_aniso_U_22
_atom_site_aniso_U_33
_atom_site_aniso_U_23
_atom_site_aniso_U_13
_atom_site_aniso_U_12
S1 0.0654(6) 0.0684(7) 0.0789(7) 0.0041(5) 0.0064(5) 0.0422(5)
S2 0.0911(8) 0.0877(8) 0.0607(6) 0.0140(5) 0.0121(5) 0.0539(7)
S3 0.0658(7) 0.0845(8) 0.0732(7) -0.0007(5) -0.0036(5) 0.0420(6)
S4 0.0814(7) 0.0835(8) 0.0628(6) 0.0031(5) -0.0039(5) 0.0506(6)
O1 0.0779(19) 0.0665(18) 0.0762(18) -0.0008(14) 0.0061(15) 0.0391(16)
O2 0.105(3) 0.076(2) 0.090(2) -0.0074(17) -0.0175(19) 0.0480(19)
O3 0.0793(19) 0.088(2) 0.0529(15) -0.0003(14) 0.0076(13) 0.0475(16)
O4 0.153(4) 0.225(6) 0.091(3) 0.006(4) 0.030(3) 0.101(4)
O5 0.082(2) 0.0713(19) 0.0757(19) -0.0067(15) -0.0083(15) 0.0340(16)
O6 0.092(2) 0.080(2) 0.086(2) -0.0118(16) -0.0230(17) 0.0471(19)
O7 0.0606(17) 0.0630(17) 0.086(2) 0.0006(14) -0.0032(14) 0.0303(14)
O8 0.096(3) 0.143(4) 0.148(4) 0.028(3) 0.036(3) 0.052(3)
C1 0.063(2) 0.063(2) 0.056(2) -0.0033(17) -0.0068(17) 0.037(2)
C2 0.071(3) 0.077(3) 0.055(2) 0.0008(19) -0.0085(18) 0.041(2)
C3 0.088(3) 0.089(3) 0.061(2) -0.019(2) -0.011(2) 0.049(3)
C4 0.079(3) 0.070(3) 0.093(3) -0.026(2) -0.014(3) 0.036(3)
C5 0.062(2) 0.061(2) 0.087(3) -0.012(2) -0.007(2) 0.025(2)
C6 0.056(2) 0.068(2) 0.061(2) -0.0055(18) -0.0063(17) 0.037(2)
C7 0.074(3) 0.083(3) 0.082(3) 0.004(2) 0.009(2) 0.050(3)
C8 0.070(3) 0.059(3) 0.106(4) -0.001(2) 0.005(2) 0.030(2)
C9 0.111(5) 0.078(4) 0.143(6) 0.018(4) 0.005(4) 0.037(3)
C10 0.130(6) 0.115(6) 0.186(8) 0.030(6) -0.005(6) 0.038(5)
C11 0.125(6) 0.069(4) 0.225(10) 0.024(5) -0.015(6) 0.019(4)
C12 0.089(4) 0.104(5) 0.183(8) -0.024(5) -0.027(5) 0.033(4)
C13 0.097(4) 0.098(4) 0.127(5) 0.002(3) -0.008(3) 0.057(3)
C14 0.062(2) 0.061(2) 0.058(2) -0.0067(17) 0.0009(17) 0.0277(19)
C15 0.064(2) 0.071(3) 0.052(2) -0.0039(18) 0.0016(17) 0.030(2)
C16 0.072(3) 0.091(3) 0.059(2) -0.005(2) 0.000(2) 0.040(2)
C17 0.073(3) 0.092(3) 0.062(3) -0.012(2) 0.004(2) 0.034(3)
C18 0.066(3) 0.085(3) 0.076(3) -0.012(2) 0.001(2) 0.040(2)
C19 0.065(2) 0.077(3) 0.059(2) -0.0091(19) -0.0004(18) 0.032(2)
C20 0.108(4) 0.141(5) 0.058(3) -0.011(3) 0.006(3) 0.050(4)
C21 0.074(3) 0.051(2) 0.063(2) -0.0078(17) -0.0128(19) 0.035(2)
C22 0.069(2) 0.055(2) 0.066(2) -0.0080(18) -0.0064(19) 0.0348(19)
C23 0.080(3) 0.075(3) 0.068(2) -0.013(2) -0.006(2) 0.042(2)
C24 0.084(3) 0.078(3) 0.077(3) -0.020(2) -0.016(2) 0.040(3)
C25 0.068(3) 0.060(2) 0.076(3) -0.007(2) -0.003(2) 0.031(2)
C26 0.067(2) 0.056(2) 0.065(2) -0.0041(17) -0.0044(18) 0.038(2)
C27 0.071(3) 0.092(3) 0.064(2) -0.001(2) 0.0017(19) 0.045(2)
C28 0.059(2) 0.082(3) 0.052(2) -0.0091(19) -0.0019(16) 0.031(2)
C29 0.088(3) 0.099(3) 0.076(3) -0.012(3) 0.010(3) 0.034(3)
C30 0.082(4) 0.133(5) 0.085(4) -0.044(4) 0.000(3) 0.028(4)
C31 0.102(4) 0.148(6) 0.103(4) -0.043(4) -0.023(3) 0.063(5)
C32 0.154(7) 0.161(7) 0.133(6) -0.034(5) -0.055(5) 0.099(6)
C33 0.133(5) 0.136(5) 0.089(4) -0.019(4) -0.038(4) 0.079(4)
C34 0.055(2) 0.053(2) 0.063(2) -0.0077(17) -0.0012(17) 0.0280(18)
C35 0.065(2) 0.064(2) 0.060(2) -0.0017(18) 0.0010(18) 0.037(2)
C36 0.083(3) 0.070(3) 0.069(2) 0.003(2) 0.003(2) 0.042(2)
C37 0.065(3) 0.072(3) 0.067(2) -0.001(2) 0.006(2) 0.030(2)
C38 0.059(2) 0.077(3) 0.069(2) -0.004(2) 0.0021(19) 0.036(2)
C39 0.068(2) 0.062(2) 0.062(2) -0.0027(18) 0.0040(18) 0.035(2)
C40 0.082(4) 0.098(4) 0.096(4) 0.008(3) 0.007(3) 0.035(3)
O9 0.0451(15) 0.0529(16) 0.223(4) 0.025(2) -0.015(2) 0.0299(13)

loop_
_atom_type_symbol
_atom_type_description
_atom_type_scat_dispersion_real
_atom_type_scat_dispersion_imag
_atom_type_scat_source
C C 0.0033 0.0016 'International Tables Vol C Tables 4.2.6.8 and 6.1.1.4'
H H 0.0000 0.0000 'International Tables Vol C Tables 4.2.6.8 and 6.1.1.4'
O O 0.0106 0.0060 'International Tables Vol C Tables 4.2.6.8 and 6.1.1.4'
S S 0.1246 0.1234 'International Tables Vol C Tables 4.2.6.8 and 6.1.1.4'

loop_
_citation_id
_citation_doi
_citation_year
1 10.1002/ejoc.201200252 2012

loop_
_geom_angle_atom_site_label_1
_geom_angle_atom_site_label_2
_geom_angle_atom_site_label_3
_geom_angle
C39 S1 C6 99.69(18)
C15 S2 C2 99.5(2)
C22 S3 C19 100.64(19)
C35 S4 C26 98.69(18)
C7 O1 C1 120.4(3)
C14 O3 H3 109.5
C27 O5 C21 118.6(3)
C34 O7 H7 109.5
O1 C1 C6 121.4(3)
O1 C1 C2 117.7(4)
C6 C1 C2 120.7(4)
C3 C2 C1 119.1(4)
C3 C2 S2 122.3(3)
C1 C2 S2 118.5(3)
C4 C3 C2 119.8(4)
C4 C3 H3A 120.1
C2 C3 H3A 120.1
C5 C4 C3 121.9(4)
C5 C4 H4 119.1
C3 C4 H4 119.1
C4 C5 C6 120.1(4)
C4 C5 H5 119.9
C6 C5 H5 119.9
C1 C6 C5 118.3(4)
C1 C6 S1 119.8(3)
C5 C6 S1 122.0(3)
O2 C7 O1 122.7(5)
O2 C7 C8 124.8(5)
O1 C7 C8 112.6(4)
C9 C8 C13 122.6(5)
C9 C8 C7 121.2(5)
C13 C8 C7 116.0(5)
C8 C9 C10 119.7(7)
C8 C9 H9 120.1
C10 C9 H9 120.1
C11 C10 C9 117.8(8)
C11 C10 H10 121.1
C9 C10 H10 121.1
C10 C11 C12 125.8(8)
C10 C11 H11 117.1
C12 C11 H11 117.1
C11 C12 C13 115.8(7)
C11 C12 H12 122.1
C13 C12 H12 122.1
C8 C13 C12 118.0(6)
C8 C13 H13 121.0
C12 C13 H13 121.0
O3 C14 C19 123.5(4)
O3 C14 C15 116.3(4)
C19 C14 C15 120.3(4)
C16 C15 C14 119.5(4)
C16 C15 S2 119.5(3)
C14 C15 S2 120.8(3)
C17 C16 C15 119.7(4)
C17 C16 H16 120.1
C15 C16 H16 120.1
C16 C17 C18 120.8(4)
C16 C17 C20 121.0(5)
C18 C17 C20 118.2(5)
C19 C18 C17 119.8(4)
C19 C18 H18 120.1
C17 C18 H18 120.1
C14 C19 C18 119.6(4)
C14 C19 S3 121.6(3)
C18 C19 S3 118.7(3)
O4 C20 C17 123.7(7)
O4 C20 H20 118.1
C17 C20 H20 118.1
C26 C21 C22 122.1(4)
C26 C21 O5 118.1(3)
C22 C21 O5 119.6(4)
C23 C22 C21 117.6(4)
C23 C22 S3 121.6(3)
C21 C22 S3 120.8(3)
C22 C23 C24 120.9(4)
C22 C23 H23 119.5
C24 C23 H23 119.5
C25 C24 C23 120.5(4)
C25 C24 H24 119.8
C23 C24 H24 119.8
C24 C25 C26 119.5(4)
C24 C25 H25 120.2
C26 C25 H25 120.2
C21 C26 C25 119.3(4)
C21 C26 S4 121.5(3)
C25 C26 S4 119.1(3)
O6 C27 O5 124.6(4)
O6 C27 C28 123.2(5)
O5 C27 C28 112.1(4)
C33 C28 C29 120.2(5)
C33 C28 C27 123.8(5)
C29 C28 C27 116.1(4)
C28 C29 C30 119.8(6)
C28 C29 H29 120.1
C30 C29 H29 120.1
C31 C30 C29 116.1(6)
C31 C30 H30 121.9
C29 C30 H30 121.9
C32 C31 C30 123.7(6)
C32 C31 H31 118.1
C30 C31 H31 118.1
C31 C32 C33 119.9(7)
C31 C32 H32 120.0
C33 C32 H32 120.0
C28 C33 C32 120.2(7)
C28 C33 H33 119.9
C32 C33 H33 119.9
O7 C34 C35 118.2(3)
O7 C34 C39 122.9(3)
C35 C34 C39 118.9(4)
C36 C35 C34 120.3(4)
C36 C35 S4 119.8(3)
C34 C35 S4 119.9(3)
C35 C36 C37 120.8(4)
C35 C36 H36 119.6
C37 C36 H36 119.6
C36 C37 C38 119.1(4)
C36 C37 C40 118.5(5)
C38 C37 C40 122.4(5)
C39 C38 C37 120.5(4)
C39 C38 H38 119.7
C37 C38 H38 119.7
C38 C39 C34 120.3(4)
C38 C39 S1 120.1(3)
C34 C39 S1 119.6(3)
O8 C40 C37 124.5(6)
O8 C40 H40 117.8
C37 C40 H40 117.8

loop_
_geom_bond_atom_site_label_1
_geom_bond_atom_site_label_2
_geom_bond_distance
S1 C39 1.777(4)
S1 C6 1.777(4)
S2 C15 1.764(4)
S2 C2 1.781(4)
S3 C22 1.776(4)
S3 C19 1.781(4)
S4 C35 1.783(4)
S4 C26 1.788(4)
O1 C7 1.316(6)
O1 C1 1.373(5)
O2 C7 1.194(5)
O3 C14 1.339(4)
O3 H3 0.8200
O4 C20 1.169(7)
O5 C27 1.319(5)
O5 C21 1.412(5)
O6 C27 1.196(5)
O7 C34 1.320(5)
O7 H7 0.8200
O8 C40 1.207(7)
C1 C6 1.384(5)
C1 C2 1.403(5)
C2 C3 1.370(6)
C3 C4 1.367(7)
C3 H3A 0.9300
C4 C5 1.353(7)
C4 H4 0.9300
C5 C6 1.399(6)
C5 H5 0.9300
C7 C8 1.503(7)
C8 C9 1.312(8)
C8 C13 1.362(8)
C9 C10 1.430(10)
C9 H9 0.9300
C10 C11 1.313(11)
C10 H10 0.9300
C11 C12 1.335(11)
C11 H11 0.9300
C12 C13 1.472(9)
C12 H12 0.9300
C13 H13 0.9300
C14 C19 1.383(6)
C14 C15 1.408(5)
C15 C16 1.393(6)
C16 C17 1.368(6)
C16 H16 0.9300
C17 C18 1.401(7)
C17 C20 1.476(7)
C18 C19 1.383(6)
C18 H18 0.9300
C20 H20 0.9300
C21 C26 1.360(6)
C21 C22 1.394(6)
C22 C23 1.383(6)
C23 C24 1.389(6)
C23 H23 0.9300
C24 C25 1.362(6)
C24 H24 0.9300
C25 C26 1.405(6)
C25 H25 0.9300
C27 C28 1.499(6)
C28 C33 1.359(7)
C28 C29 1.415(7)
C29 C30 1.425(7)
C29 H29 0.9300
C30 C31 1.393(9)
C30 H30 0.9300
C31 C32 1.338(10)
C31 H31 0.9300
C32 C33 1.390(9)
C32 H32 0.9300
C33 H33 0.9300
C34 C35 1.395(5)
C34 C39 1.407(6)
C35 C36 1.387(6)
C36 C37 1.389(6)
C36 H36 0.9300
C37 C38 1.397(6)
C37 C40 1.432(7)
C38 C39 1.382(6)
C38 H38 0.9300
C40 H40 0.9300

loop_
_geom_hbond_atom_site_label_D
_geom_hbond_atom_site_label_H
_geom_hbond_atom_site_label_A
_geom_hbond_distance_DH
_geom_hbond_distance_HA
_geom_hbond_distance_DA
_geom_hbond_angle_DHA
_geom_hbond_site_symmetry_A
O3 H3 S3 0.82 2.64 3.080(3) 114.9 .
O3 H3 O6 0.82 1.92 2.663(4) 150.7 .
O7 H7 S1 0.82 2.51 3.034(3) 122.7 .
O7 H7 O2 0.82 2.04 2.725(4) 140.9 .
C36 H36 O8 0.93 2.74 3.657(6) 170.1 14
C18 H18 O9 0.93 3.04 3.872(5) 150.4 11_665
C18 H18 O9 0.93 3.06 3.897(6) 151.1 12_545
C11 H11 O1 0.93 2.85 3.693(8) 151.2 2_655

loop_
_geom_torsion_atom_site_label_1
_geom_torsion_atom_site_label_2
_geom_torsion_atom_site_label_3
_geom_torsion_atom_site_label_4
_geom_torsion
C7 O1 C1 C6 89.4(5)
C7 O1 C1 C2 -94.1(4)
O1 C1 C2 C3 -173.2(4)
C6 C1 C2 C3 3.3(6)
O1 C1 C2 S2 11.0(5)
C6 C1 C2 S2 -172.5(3)
C15 S2 C2 C3 -49.2(4)
C15 S2 C2 C1 126.5(3)
C1 C2 C3 C4 -1.6(6)
S2 C2 C3 C4 174.1(4)
C2 C3 C4 C5 -0.8(7)
C3 C4 C5 C6 1.5(7)
O1 C1 C6 C5 173.7(4)
C2 C1 C6 C5 -2.6(5)
O1 C1 C6 S1 -7.6(5)
C2 C1 C6 S1 176.0(3)
C4 C5 C6 C1 0.2(6)
C4 C5 C6 S1 -178.4(3)
C39 S1 C6 C1 -136.5(3)
C39 S1 C6 C5 42.1(4)
C1 O1 C7 O2 -24.0(6)
C1 O1 C7 C8 157.5(4)
O2 C7 C8 C9 170.1(6)
O1 C7 C8 C9 -11.5(7)
O2 C7 C8 C13 -4.9(7)
O1 C7 C8 C13 173.5(4)
C13 C8 C9 C10 -4.0(10)
C7 C8 C9 C10 -178.7(6)
C8 C9 C10 C11 4.5(13)
C9 C10 C11 C12 -5.3(16)
C10 C11 C12 C13 4.9(15)
C9 C8 C13 C12 3.7(9)
C7 C8 C13 C12 178.7(5)
C11 C12 C13 C8 -3.8(10)
O3 C14 C15 C16 176.1(4)
C19 C14 C15 C16 -4.3(6)
O3 C14 C15 S2 1.0(5)
C19 C14 C15 S2 -179.4(3)
C2 S2 C15 C16 129.3(4)
C2 S2 C15 C14 -55.7(4)
C14 C15 C16 C17 -0.2(6)
S2 C15 C16 C17 174.9(4)
C15 C16 C17 C18 4.0(7)
C15 C16 C17 C20 -177.6(5)
C16 C17 C18 C19 -3.3(7)
C20 C17 C18 C19 178.3(5)
O3 C14 C19 C18 -175.4(4)
C15 C14 C19 C18 5.1(6)
O3 C14 C19 S3 0.5(6)
C15 C14 C19 S3 -179.0(3)
C17 C18 C19 C14 -1.3(6)
C17 C18 C19 S3 -177.3(4)
C22 S3 C19 C14 55.7(4)
C22 S3 C19 C18 -128.4(4)
C16 C17 C20 O4 4.5(9)
C18 C17 C20 O4 -177.1(6)
C27 O5 C21 C26 -104.6(4)
C27 O5 C21 C22 80.4(5)
C26 C21 C22 C23 -2.2(6)
O5 C21 C22 C23 172.6(4)
C26 C21 C22 S3 175.9(3)
O5 C21 C22 S3 -9.4(5)
C19 S3 C22 C23 45.7(4)
C19 S3 C22 C21 -132.2(3)
C21 C22 C23 C24 0.2(6)
S3 C22 C23 C24 -177.9(3)
C22 C23 C24 C25 0.7(7)
C23 C24 C25 C26 0.3(7)
C22 C21 C26 C25 3.3(6)
O5 C21 C26 C25 -171.6(3)
C22 C21 C26 S4 -175.2(3)
O5 C21 C26 S4 10.0(5)
C24 C25 C26 C21 -2.3(6)
C24 C25 C26 S4 176.2(3)
C35 S4 C26 C21 127.8(3)
C35 S4 C26 C25 -50.7(3)
C21 O5 C27 O6 -2.0(7)
C21 O5 C27 C28 -178.1(3)
O6 C27 C28 C33 -176.0(5)
O5 C27 C28 C33 0.1(6)
O6 C27 C28 C29 4.1(6)
O5 C27 C28 C29 -179.8(4)
C33 C28 C29 C30 1.0(7)
C27 C28 C29 C30 -179.2(4)
C28 C29 C30 C31 0.6(8)
C29 C30 C31 C32 -0.7(10)
C30 C31 C32 C33 -0.8(12)
C29 C28 C33 C32 -2.5(9)
C27 C28 C33 C32 177.6(6)
C31 C32 C33 C28 2.5(11)
O7 C34 C35 C36 177.0(4)
C39 C34 C35 C36 -3.9(6)
O7 C34 C35 S4 -0.9(5)
C39 C34 C35 S4 178.2(3)
C26 S4 C35 C36 124.0(3)
C26 S4 C35 C34 -58.1(3)
C34 C35 C36 C37 1.4(6)
S4 C35 C36 C37 179.3(3)
C35 C36 C37 C38 0.8(6)
C35 C36 C37 C40 -178.9(4)
C36 C37 C38 C39 -0.3(6)
C40 C37 C38 C39 179.3(4)
C37 C38 C39 C34 -2.2(6)
C37 C38 C39 S1 179.9(3)
O7 C34 C39 C38 -176.7(4)
C35 C34 C39 C38 4.3(6)
O7 C34 C39 S1 1.2(5)
C35 C34 C39 S1 -177.8(3)
C6 S1 C39 C38 -119.9(3)
C6 S1 C39 C34 62.2(3)
C36 C37 C40 O8 179.7(6)
C38 C37 C40 O8 0.1(9)
